data_1533351
loop_
_publ_author_name
'Chen Xuean'
'Yamanaka, S.'

_publ_section_title
;
 High-pressure synthesis and crystal structures of two new polyphosphides,
 Na P5 and Ce P5
;
_journal_name_full 'Journal of Alloys Compd.'
_journal_page_first 110
_journal_page_last 113
_journal_volume 370
_journal_year 2004
_chemical_formula_sum 'Ce P5'
_space_group_IT_number 11
_symmetry_space_group_name_Hall '-P 2yb'
_symmetry_space_group_name_H-M 'P 1 21/m 1'
_cell_angle_alpha 90
_cell_angle_beta 104.303
_cell_angle_gamma 90
_cell_formula_units_Z 2
_cell_length_a 4.9143
_cell_length_b 9.6226
_cell_length_c 5.5152
_cell_volume 252.720
_citation_journal_id_ASTM JALCEU
_cod_data_source_file ChenXuean_JALCEU_2004_1440.cif
_cod_data_source_block Ce1P5
_cod_original_cell_volume 252.7204
_cod_original_formula_sum 'Ce1 P5'
_cod_database_code 1533351

loop_
_symmetry_equiv_pos_as_xyz
x,y,z
-x,y+1/2,-z
-x,-y,-z
x,-y-1/2,z

loop_
_atom_site_label
_atom_site_type_symbol
_atom_site_fract_x
_atom_site_fract_y
_atom_site_fract_z
_atom_site_occupancy
_atom_site_U_iso_or_equiv
P1 P 0.8804 0.0901 0.5395 1 0.0
Ce1 Ce+3 0.4673 0.25 0.13389 1 0.0
P2 P 0.7918 0.03809 0.8947 1 0.0
P3 P 0.2113 0.25 0.5806 1 0.0
